data_2010051
loop_
_publ_author_name
'Ianelli, Sandra'
'Nardelli, Mario'
'Belletti, Daniele'
'Brosse, Nicolas'
'Jamart-Gr\'egoire, Brigitte'
'Caub\`ere, Paul'

_publ_section_title
;Elucidation of the mechanism of transposition of
 tricyclo[<i>m</i>.<i>n</i>.0.0^2,<i>m^+1</i>]alka-2,3,<i>m</i>+2-triol
 derivatives: the stereochemistry of
 <i>cis</i>-<i>anti</i>-<i>cis</i>-1-acetoxytricyclo[7.3.0.0^2,7^]dodecan-8-one
;
_journal_issue 9
_journal_name_full 'Acta Crystallographica Section C'
_journal_page_first 1482
_journal_page_last 1485
_journal_paper_doi 10.1107/S0108270194003161
_journal_volume 50
_journal_year 1994
_chemical_formula_analytical 'C14 H20 O3'
_chemical_formula_sum 'C14 H20 O3'
_chemical_formula_weight 236.31
_chemical_name_systematic
;
 cis-anti-cis-1-Acetoxytricyclo[7.3.0.0^2,7^]dodecan-8-one
;
_space_group_IT_number 14
_space_group_name_Hall '-P 2yn'
_space_group_name_H-M_alt 'P 1 21/n 1'
_symmetry_cell_setting monoclinic
_symmetry_space_group_name_H-M 'P 1 21/n 1'
_cell_angle_alpha 90.
_cell_angle_beta 106.560(10)
_cell_angle_gamma 90.
_cell_formula_units_Z 4
_cell_length_a 16.299(3)
_cell_length_b 8.0410(10)
_cell_length_c 10.148(2)
_cell_measurement_reflns_used 30
_cell_measurement_temperature 293(2)
_cell_measurement_theta_max 36
_cell_measurement_theta_min 18
_cell_volume 1274.8(4)
_computing_cell_refinement 'LQPARM (Nardelli & Mangia, 1984)'
_computing_data_collection 'local programs'
_computing_data_reduction 'local programs'
_computing_molecular_graphics 'ORTEP (Johnson, 1965)'
_computing_publication_material 'PARST (Nardelli, 1983); PARSTCIF (Nardelli, 1991)'
_computing_structure_refinement 'SHELXL93 (Sheldrick, 1993)'
_computing_structure_solution 'SHELXS86 (Sheldrick, 1985)'
_diffrn_ambient_temperature 293(2)
_diffrn_measurement_device 'Siemens AED diffractometer'
_diffrn_measurement_method '\q-2\q scan'
_diffrn_radiation_monochromator Ni-filter
_diffrn_radiation_source 'standard X-ray tube'
_diffrn_radiation_type 'Cu K\a~1~'
_diffrn_radiation_wavelength 1.5405620
_diffrn_reflns_av_R_equivalents 0.0149
_diffrn_reflns_limit_h_max 19
_diffrn_reflns_limit_h_min -13
_diffrn_reflns_limit_k_max 9
_diffrn_reflns_limit_k_min -9
_diffrn_reflns_limit_l_max 12
_diffrn_reflns_limit_l_min -10
_diffrn_reflns_number 2559
_diffrn_reflns_reduction_process
;
Standard Lorentz and polarization correction.
;
_diffrn_reflns_theta_max 70.24
_diffrn_reflns_theta_min 4.62
_diffrn_standards_decay_% 'within statistical fluctuation'
_diffrn_standards_interval_count 50
_diffrn_standards_number 1
_exptl_absorpt_coefficient_mu 0.650
_exptl_absorpt_correction_type none
_exptl_crystal_colour colourless
_exptl_crystal_density_diffrn 1.231
_exptl_crystal_description
;
small prisms
;
_exptl_crystal_F_000 512
_exptl_crystal_size_max 0.30
_exptl_crystal_size_mid 0.26
_exptl_crystal_size_min 0.23
_refine_diff_density_max 0.219
_refine_diff_density_min -0.180
_refine_ls_extinction_coef 0.0049(3)
_refine_ls_extinction_method 'SHELXL (Sheldrick, 1993)'
_refine_ls_goodness_of_fit_all 0.735
_refine_ls_goodness_of_fit_obs 1.034
_refine_ls_hydrogen_treatment 'refall excepting those of the C10, C11 and C12 methylene groups'
_refine_ls_matrix_type full
_refine_ls_number_constraints 0
_refine_ls_number_parameters 212
_refine_ls_number_reflns 2425
_refine_ls_number_restraints 0
_refine_ls_restrained_S_all 0.734
_refine_ls_restrained_S_obs 1.034
_refine_ls_R_factor_all 0.1398
_refine_ls_R_factor_obs 0.0453
_refine_ls_shift/esd_max 0.032
_refine_ls_shift/esd_mean 0.002
_refine_ls_structure_factor_coef Fsqd
_refine_ls_weighting_details 'w = 1/[\s^2^(F~o~^2^)+(0.0356P)^2^] where P = (F~o~^2^+2F~c~^2^)/3'
_refine_ls_weighting_scheme calc
_refine_ls_wR_factor_all 0.1033
_refine_ls_wR_factor_obs 0.0847
_reflns_number_observed 976
_reflns_number_total 2426
_reflns_observed_criterion I>2\s(I)
_cod_data_source_file li1109.cif
_cod_data_source_block NB12dat
_cod_depositor_comments
;
The following automatic conversions were performed:

'_refine_ls_weighting_scheme' value 'w =
1/[\s^2^(F~o~^2^)+(0.0356P)^2^] where P = (F~o~^2^+2F~c~^2^)/3' was
changed to 'calc'. New tag '_refine_ls_weighting_details' was
created. The value of the new tag was set to 'w =
1/[\s^2^(F~o~^2^)+(0.0356P)^2^] where P = (F~o~^2^+2F~c~^2^)/3'.

Automatic conversion script
Id: cif_fix_values 3143 2015-03-26 13:38:13Z robertas 
;
_cod_original_sg_symbol_H-M 'P 21/n'
_cod_database_code 2010051

loop_
_space_group_symop_id
_space_group_symop_operation_xyz
1 x,y,z
2 -x+1/2,y+1/2,-z+1/2
3 -x,-y,-z
4 x+1/2,-y+1/2,z+1/2

loop_
_atom_site_aniso_label
_atom_site_aniso_U_11
_atom_site_aniso_U_22
_atom_site_aniso_U_33
_atom_site_aniso_U_12
_atom_site_aniso_U_13
_atom_site_aniso_U_23
O1 .0979(17) .0808(17) .0875(17) .0285(14) .0042(14) .0182(14)
O2 .0594(12) .0500(12) .0545(11) .0069(10) .0234(10) .0090(10)
O3 .0778(14) .0990(17) .0579(12) .0231(13) .0261(11) .0223(13)
C1 .081(2) .0433(18) .0565(19) -.0010(16) .0200(17) .0171(17)
C2 .061(2) .062(2) .0478(17) -.0031(17) .0187(15) .0129(17)
C3 .059(2) .093(3) .071(2) .002(2) .0236(19) .015(2)
C4 .063(2) .086(3) .071(2) -.005(2) .0147(19) -.015(2)
C5 .075(3) .061(2) .075(3) -.004(2) .016(2) -.011(2)
C6 .067(2) .0439(17) .061(2) -.0012(17) .0224(18) -.0026(17)
C7 .0575(18) .0479(17) .0394(15) .0045(15) .0172(14) .0031(15)
C8 .0611(18) .0437(15) .0439(15) -.0013(14) .0214(14) .0079(15)
C9 .077(2) .0398(17) .0529(18) .0028(15) .0275(17) .0082(16)
C10 .092(3) .0413(19) .110(3) .002(2) .031(2) -.0021(18)
C11 .257(6) .070(3) .087(3) -.025(2) .072(3) -.057(3)
C12 .086(2) .059(2) .061(2) -.0179(18) .0157(17) -.0002(18)
C13 .061(2) .0568(19) .0513(17) .0044(17) .0162(15) .0049(17)
C14 .074(3) .085(3) .079(3) .011(3) .033(2) .025(3)

loop_
_atom_site_label
_atom_site_fract_x
_atom_site_fract_y
_atom_site_fract_z
_atom_site_U_iso_or_equiv
_atom_site_thermal_displace_type
_atom_site_calc_flag
_atom_site_calc_attached_atom
_atom_site_type_symbol
O1 -.15420(10) .3407(3) .5321(2) .0933(11) aniso . . O
O2 .10240(10) .0797(2) .7496(2) .0531(8) aniso . . O
O3 .12450(10) -.0741(3) .9413(2) .0768(9) aniso . . O
C1 -.1031(2) .2707(3) .6256(3) .0602(12) aniso . . C
C2 -.1230(2) .1619(4) .7334(3) .0563(12) aniso . . C
C3 -.2098(2) .0752(5) .6919(4) .0731(16) aniso . . C
C4 -.2131(2) -.0705(5) .5962(4) .0745(15) aniso . . C
C5 -.1375(2) -.1875(4) .6525(4) .0713(16) aniso . . C
C6 -.0531(2) -.0957(4) .6744(3) .0563(14) aniso . . C
C7 -.0447(2) .0476(4) .7757(3) .0476(11) aniso . . C
C8 .0298(2) .1658(3) .7761(3) .0483(10) aniso . . C
C9 -.0058(2) .2821(3) .6534(3) .0548(13) aniso . . C
C10 .0298(2) .4564(4) .6985(3) .0806(16) aniso . . C
C11 .0448(3) .4565(4) .8470(4) .133(3) aniso . . C
C12 .0604(2) .2807(4) .9017(3) .0699(14) aniso . . C
C13 .1437(2) -.0368(4) .8400(3) .0563(12) aniso . . C
C14 .2152(3) -.1105(7) .7970(5) .0769(18) aniso . . C
H10A .0827(2) .4753(4) .6749(3) .159(7) iso . C10 H
H10B -.0112(2) .5416(4) .6553(3) .159(7) iso . C10 H
H11A -.0046(3) .5028(4) .8693(4) .159(7) iso . C11 H
H11B .0940(3) .5254(4) .8898(4) .159(7) iso . C11 H
H12A .0285(2) .2592(4) .9672(3) .159(7) iso . C12 H
H12B .1208(2) .2632(4) .9468(3) .159(7) iso . C12 H
H2 -.1183(15) .244(3) .813(2) .072(9) iso . C2 H
H7 -.0401(13) .001(3) .859(2) .041(7) iso . C7 H
H9 .0065(12) .244(3) .573(2) .042(7) iso . C9 H
H31 -.2525(16) .157(3) .650(3) .078(10) iso . C3 H
H32 -.2198(17) .042(4) .781(3) .101(12) iso . C3 H
H41 -.2107(14) -.030(3) .500(2) .060(8) iso . C4 H
H42 -.2654(17) -.136(3) .574(3) .098(11) iso . C4 H
H51 -.1415(15) -.230(3) .747(3) .076(10) iso . C5 H
H52 -.1398(17) -.280(3) .589(3) .087(11) iso . C5 H
H61 -.0494(14) -.052(3) .590(2) .059(8) iso . C6 H
H62 .0000(15) -.172(3) .712(2) .069(9) iso . C6 H
H141 .249(3) -.030(5) .778(4) .16(2) iso . C14 H
H142 .195(2) -.159(5) .713(4) .132(18) iso . C14 H
H143 .243(2) -.196(5) .856(4) .154(18) iso . C14 H

loop_
_atom_type_symbol
_atom_type_description
_atom_type_scat_dispersion_real
_atom_type_scat_dispersion_imag
_atom_type_scat_source
O Oxygen .047 .032 'IntTabIV  Tab.2.2A, 2.3.1'
C Carbon .017 .009 'IntTabIV  Tab.2.2A, 2.3.1'
H Hydrogen .000 .000 'IntTabIV  Tab.2.2C'

loop_
_geom_angle_atom_site_label_1
_geom_angle_atom_site_label_2
_geom_angle_atom_site_label_3
_geom_angle
_geom_angle_publ_flag
C8 O2 C13 118.5(2) yes
O1 C1 C9 124.2(3) yes
O1 C1 C2 126.7(3) yes
C2 C1 C9 109.1(3) yes
C1 C2 H2 102.0(10) no
C1 C2 C7 102.5(2) yes
C1 C2 C3 116.1(3) yes
C7 C2 H2 107.0(10) no
C3 C2 H2 111.0(10) no
C3 C2 C7 115.9(3) yes
C2 C3 H32 105(2) no
C2 C3 H31 108(2) no
C2 C3 C4 113.1(3) yes
H31 C3 H32 108(2) no
C4 C3 H32 113(2) no
C4 C3 H31 110(2) no
C3 C4 H42 116(2) no
C3 C4 H41 111.0(10) no
C3 C4 C5 111.1(3) yes
H41 C4 H42 102(2) no
C5 C4 H42 108(2) no
C5 C4 H41 107.0(10) no
C4 C5 H52 110(2) no
C4 C5 H51 107.0(10) no
C4 C5 C6 110.8(3) yes
H51 C5 H52 111(2) no
C6 C5 H52 109(2) no
C6 C5 H51 109.0(10) no
C5 C6 H62 113.0(10) no
C5 C6 H61 110.0(10) no
C5 C6 C7 111.7(3) yes
H61 C6 H62 107(2) no
C7 C6 H62 107.0(10) no
C7 C6 H61 108.0(10) no
C2 C7 C6 110.9(2) yes
C6 C7 H7 106.0(10) no
C6 C7 C8 112.8(2) yes
C2 C7 H7 110.0(10) no
C2 C7 C8 102.9(2) yes
C8 C7 H7 113.0(10) no
O2 C8 C7 112.7(2) yes
C7 C8 C12 116.3(2) yes
C7 C8 C9 105.0(2) yes
O2 C8 C12 110.4(2) yes
O2 C8 C9 106.2(2) yes
C9 C8 C12 105.4(2) yes
C1 C9 C8 104.2(2) yes
C8 C9 H9 112.0(10) no
C8 C9 C10 106.9(2) yes
C1 C9 H9 107.0(10) no
C1 C9 C10 113.1(3) yes
C10 C9 H9 113.0(10) no
C9 C10 H10B 110.9(3) no
C9 C10 H10A 110.9(3) no
C9 C10 C11 104.3(3) yes
H10A C10 H10B 108.9(4) no
C11 C10 H10B 110.9(4) no
C11 C10 H10A 110.9(4) no
C10 C11 H11B 109.7(4) no
C10 C11 H11A 109.7(4) no
C10 C11 C12 109.8(3) yes
H11A C11 H11B 108.2(6) no
C12 C11 H11B 109.7(4) no
C12 C11 H11A 109.7(4) no
C8 C12 C11 106.1(2) yes
C11 C12 H12B 110.5(3) no
C11 C12 H12A 110.5(3) no
C8 C12 H12B 110.5(3) no
C8 C12 H12A 110.5(3) no
H12A C12 H12B 108.7(4) no
O2 C13 O3 123.9(3) yes
O3 C13 C14 125.0(3) yes
O2 C13 C14 111.1(3) yes
C13 C14 H143 112(2) no
C13 C14 H142 110(2) no
C13 C14 H141 111(3) no
H142 C14 H143 106(3) no
H141 C14 H143 117(3) no
H141 C14 H142 101(3) no

loop_
_geom_bond_atom_site_label_1
_geom_bond_atom_site_label_2
_geom_bond_distance
_geom_bond_publ_flag
O1 C1 1.208(3) yes
O2 C8 1.461(3) yes
O2 C13 1.348(3) yes
O3 C13 1.195(4) yes
C1 C2 1.507(5) yes
C1 C9 1.533(5) yes
C2 C3 1.525(5) yes
C2 C7 1.532(4) yes
C2 H2 1.03(2) no
C3 C4 1.513(6) yes
C3 H31 .96(2) no
C3 H32 1.00(3) no
C4 C5 1.527(5) yes
C4 H41 1.04(2) no
C4 H42 .97(2) no
C5 C6 1.520(5) yes
C5 H51 1.03(2) no
C5 H52 .98(2) no
C6 C7 1.524(4) yes
C6 H61 .94(2) no
C6 H62 1.04(2) no
C7 C8 1.541(4) yes
C7 H7 .91(2) no
C8 C9 1.533(4) yes
C8 C12 1.537(4) yes
C9 C10 1.536(4) yes
C9 H9 .95(2) no
C10 C11 1.457(5) yes
C10 H10A .970(5) no
C10 H10B .970(4) no
C11 C12 1.514(5) yes
C11 H11A .970(7) no
C11 H11B .970(6) no
C12 H12A .970(5) no
C12 H12B .970(4) no
C13 C14 1.480(6) yes
C14 H141 .91(4) no
C14 H142 .91(3) no
C14 H143 .94(3) no

loop_
_geom_contact_atom_site_label_1
_geom_contact_atom_site_label_2
_geom_contact_distance
O1 C3 2.974(5)
O2 C6 2.809(4)
O3 C7 2.958(3)
O3 C8 2.728(3)
C1 C3 2.572(5)
C1 C10 2.561(4)
C2 C4 2.534(5)
C2 C5 2.918(5)
C2 C6 2.518(5)
C3 C5 2.507(5)
C3 C6 2.951(5)
C3 C7 2.591(4)
C4 C6 2.509(5)
C4 C7 2.984(4)
C5 C7 2.519(4)
C6 C8 2.553(4)
C7 C12 2.614(4)

loop_
_geom_torsion_atom_site_label_1
_geom_torsion_atom_site_label_2
_geom_torsion_atom_site_label_3
_geom_torsion_atom_site_label_4
_geom_torsion
C8 O2 C13 C14 -179.9(3)
C13 O2 C8 C9 -177.2(2)
C2 C1 C9 C10 -112.1(3)
C9 C1 C2 C3 -154.2(3)
C1 C2 C7 C8 39.2(3)
C1 C2 C7 C6 -81.7(3)
C3 C2 C7 C8 166.7(3)
C3 C2 C7 C6 45.8(3)
C2 C7 C8 O2 -153.0(2)
C6 C7 C8 C12 -162.2(2)
O2 C8 C9 C1 140.6(2)
C7 C8 C9 C1 21.1(3)
C7 C8 C9 C10 141.1(2)
O2 C8 C9 C10 -99.3(2)
C12 C8 C9 C1 -102.2(3)
C12 C8 C9 C10 17.8(3)
